data_7232388
loop_
_publ_author_name
'Xu, Cungang'
'Bi, Caifeng'
'Zhu, Zheng'
'Luo, Rong'
'Zhang, Xia'
'Zhang, Dongmei'
'Fan, Chuanbin'
'Cui, Liansheng'
'Fan, Yuhua'

_publ_section_title
;
 Metal--organic frameworks with 5,5&#x2032;-(1,4-xylylenediamino)
 diisophthalic acid and various nitrogen-containing ligands for
 selectively sensing Fe(iii)/Cr(vi) and nitroaromatic compounds
;
_journal_issue 14
_journal_name_full CrystEngComm
_journal_page_first 2333
_journal_paper_doi 10.1039/C9CE00005D
_journal_volume 21
_journal_year 2019
_chemical_formula_sum 'C52 H52 N10 O12 Zn2'
_chemical_formula_weight 1139.78
_space_group_IT_number 14
_space_group_name_Hall '-P 2yn'
_space_group_name_H-M_alt 'P 1 21/n 1'
_symmetry_cell_setting monoclinic
_symmetry_space_group_name_Hall '-P 2yn'
_symmetry_space_group_name_H-M 'P 1 21/n 1'
_atom_sites_solution_hydrogens geom
_atom_sites_solution_primary direct
_atom_sites_solution_secondary difmap
_audit_creation_method SHELXL-97
_audit_update_record
;
2018-04-01 deposited with the CCDC.    2019-02-18 downloaded from the CCDC.
;
_cell_angle_alpha 90.00
_cell_angle_beta 102.417(7)
_cell_angle_gamma 90.00
_cell_formula_units_Z 2
_cell_length_a 8.8216(4)
_cell_length_b 17.2271(9)
_cell_length_c 18.3510(9)
_cell_measurement_reflns_used 22911
_cell_measurement_temperature 293(2)
_cell_measurement_theta_max 27.48
_cell_measurement_theta_min 3.07
_cell_volume 2723.6(2)
_computing_cell_refinement 'Bruker FRAMBO'
_computing_data_collection 'Bruker FRAMBO'
_computing_data_reduction 'Bruker SAINT'
_computing_molecular_graphics 'Bruker SHELXTL'
_computing_publication_material 'Bruker SHELXTL'
_computing_structure_refinement 'SHELXL-97 (Sheldrick, 1997)'
_computing_structure_solution 'SHELXS-97 (Sheldrick, 1990)'
_diffrn_ambient_temperature 293(2)
_diffrn_measured_fraction_theta_full 0.998
_diffrn_measured_fraction_theta_max 0.998
_diffrn_measurement_device_type 'multiwire proportional'
_diffrn_measurement_method 'phi and omega scans'
_diffrn_radiation_monochromator graphite
_diffrn_radiation_source 'fine-focus sealed tube'
_diffrn_radiation_type MoK\a
_diffrn_radiation_wavelength 0.71073
_diffrn_reflns_av_R_equivalents 0.1252
_diffrn_reflns_av_sigmaI/netI 0.0802
_diffrn_reflns_limit_h_max 10
_diffrn_reflns_limit_h_min -10
_diffrn_reflns_limit_k_max 20
_diffrn_reflns_limit_k_min -20
_diffrn_reflns_limit_l_max 22
_diffrn_reflns_limit_l_min -22
_diffrn_reflns_number 36094
_diffrn_reflns_theta_full 25.50
_diffrn_reflns_theta_max 25.50
_diffrn_reflns_theta_min 3.07
_exptl_absorpt_coefficient_mu 0.950
_exptl_absorpt_correction_T_max 0.7702
_exptl_absorpt_correction_T_min 0.7445
_exptl_absorpt_correction_type multi-scan
_exptl_absorpt_process_details sadabs
_exptl_crystal_colour colorless
_exptl_crystal_density_diffrn 1.390
_exptl_crystal_density_method 'not measured'
_exptl_crystal_description block
_exptl_crystal_F_000 1180
_exptl_crystal_size_max 0.33
_exptl_crystal_size_mid 0.30
_exptl_crystal_size_min 0.29
_refine_diff_density_max 0.453
_refine_diff_density_min -0.388
_refine_diff_density_rms 0.066
_refine_ls_extinction_method none
_refine_ls_goodness_of_fit_ref 1.079
_refine_ls_hydrogen_treatment mixed
_refine_ls_matrix_type full
_refine_ls_number_parameters 343
_refine_ls_number_reflns 5071
_refine_ls_number_restraints 66
_refine_ls_restrained_S_all 1.085
_refine_ls_R_factor_all 0.1425
_refine_ls_R_factor_gt 0.0785
_refine_ls_shift/su_max 0.000
_refine_ls_shift/su_mean 0.000
_refine_ls_structure_factor_coef Fsqd
_refine_ls_weighting_details 'calc w=1/[\s^2^(Fo^2^)+(0.0746P)^2^+1.9663P] where P=(Fo^2^+2Fc^2^)/3'
_refine_ls_weighting_scheme calc
_refine_ls_wR_factor_gt 0.1530
_refine_ls_wR_factor_ref 0.1786
_reflns_number_gt 3160
_reflns_number_total 5071
_reflns_threshold_expression >2sigma(I)
_cod_data_source_file c9ce00005d2.cif
_cod_data_source_block 25
_cod_depositor_comments
;
The following automatic conversions were performed:

'_symmetry_cell_setting' value 'Monoclinic' changed to 'monoclinic'
according to
/home/data/users/saulius/crontab/automatic-downloads/rss-feeds/RSC/lib/dictionaries/cif_core.dic
dictionary named 'cif_core.dic' version 2.4.2 from 2011-04-26.

Automatic conversion script
Id: cif_fix_values 4973 2017-02-22 13:04:09Z antanas 

 Adding full bibliography for 7232386--7232389.cif.
;
_cod_original_sg_symbol_H-M P2(1)/n
_cod_database_code 7232388

loop_
_symmetry_equiv_pos_as_xyz
'x, y, z'
'-x+1/2, y+1/2, -z+1/2'
'-x, -y, -z'
'x-1/2, -y-1/2, z-1/2'

loop_
_atom_site_label
_atom_site_type_symbol
_atom_site_fract_x
_atom_site_fract_y
_atom_site_fract_z
_atom_site_U_iso_or_equiv
_atom_site_adp_type
_atom_site_occupancy
_atom_site_symmetry_multiplicity
_atom_site_calc_flag
_atom_site_refinement_flags
Zn1 Zn 0.34531(8) 0.29949(4) 0.30537(3) 0.0486(2) Uani 1 1 d .
N1 N 0.0617(7) 0.1972(3) 0.4287(3) 0.0637(14) Uani 1 1 d .
N2 N 0.1792(6) 0.2473(3) 0.3477(3) 0.0521(13) Uani 1 1 d .
N3 N 0.1268(10) 0.4953(5) 0.2068(4) 0.108(3) Uani 1 1 d .
N4 N 0.2782(6) 0.4061(3) 0.2676(3) 0.0626(15) Uani 1 1 d .
N5 N 1.1515(5) 0.4000(3) 0.5419(3) 0.0555(14) Uani 1 1 d .
H5 H 1.2176 0.4004 0.5838 0.067 Uiso 1 1 calc R
O1 O 0.5076(5) 0.2904(3) 0.3955(2) 0.0605(12) Uani 1 1 d .
O2 O 0.6543(5) 0.3643(3) 0.3409(2) 0.0617(12) Uani 1 1 d .
O3 O 0.6594(5) 0.2430(3) 0.6683(2) 0.0763(15) Uani 1 1 d .
O4 O 0.9034(4) 0.2589(3) 0.7240(2) 0.0592(12) Uani 1 1 d .
O5 O 0.3501(5) 0.2607(3) 0.6042(3) 0.0888(17) Uani 1 1 d .
H5C H 0.4465 0.2560 0.6229 0.107 Uiso 1 1 d R
H5D H 0.3001 0.2374 0.6325 0.107 Uiso 1 1 d R
O6 O 0.1968(8) 0.1826(5) 0.6993(3) 0.169(4) Uani 1 1 d .
H6C H 0.2097 0.1609 0.7418 0.202 Uiso 1 1 d R
H6D H 0.1144 0.2096 0.6931 0.202 Uiso 1 1 d R
C1 C 0.6302(7) 0.3292(4) 0.3961(3) 0.0527(16) Uani 1 1 d .
C2 C 0.7916(7) 0.2656(4) 0.6672(3) 0.0543(17) Uani 1 1 d .
C3 C 0.7489(6) 0.3301(3) 0.4684(3) 0.0429(14) Uani 1 1 d .
C4 C 0.7154(6) 0.2977(4) 0.5318(3) 0.0447(13) Uani 1 1 d .
H4 H 0.6197 0.2744 0.5303 0.054 Uiso 1 1 calc R
C5 C 0.8269(6) 0.3006(4) 0.5981(3) 0.0444(13) Uani 1 1 d .
C6 C 0.9677(6) 0.3349(4) 0.5998(3) 0.0475(15) Uani 1 1 d .
H6 H 1.0409 0.3365 0.6446 0.057 Uiso 1 1 calc R
C7 C 1.0038(6) 0.3672(3) 0.5369(3) 0.0427(14) Uani 1 1 d .
C8 C 0.8932(6) 0.3640(3) 0.4703(3) 0.0473(15) Uani 1 1 d .
H8 H 0.9157 0.3845 0.4269 0.057 Uiso 1 1 calc R
C9 C 1.1912(7) 0.4327(4) 0.4771(3) 0.0510(15) Uani 1 1 d .
H9A H 1.1157 0.4724 0.4572 0.061 Uiso 1 1 calc R
H9B H 1.1842 0.3924 0.4396 0.061 Uiso 1 1 calc R
C10 C 1.3511(6) 0.4679(3) 0.4908(3) 0.0442(14) Uani 1 1 d .
C11 C 1.4658(7) 0.4524(4) 0.5532(4) 0.067(2) Uani 1 1 d .
H11 H 1.4440 0.4202 0.5903 0.080 Uiso 1 1 calc R
C12 C 1.6125(7) 0.4841(4) 0.5613(3) 0.0581(17) Uani 1 1 d .
H12 H 1.6880 0.4721 0.6035 0.070 Uiso 1 1 calc R
C13 C 0.1933(8) 0.2274(3) 0.4178(3) 0.0536(16) Uani 1 1 d .
H13 H 0.2830 0.2336 0.4547 0.064 Uiso 1 1 calc R
C14 C 0.0310(8) 0.2279(4) 0.3130(4) 0.070(2) Uani 1 1 d .
H14 H -0.0127 0.2351 0.2626 0.084 Uiso 1 1 calc R
C15 C -0.0413(9) 0.1966(5) 0.3633(4) 0.079(2) Uani 1 1 d .
H15 H -0.1427 0.1782 0.3546 0.095 Uiso 1 1 calc R
C16 C 0.0366(11) 0.1669(4) 0.4997(4) 0.085(2) Uani 1 1 d U
H16A H -0.0559 0.1906 0.5105 0.102 Uiso 1 1 calc R
H16B H 0.1238 0.1815 0.5392 0.102 Uiso 1 1 calc R
C17 C 0.0189(9) 0.0808(4) 0.4996(4) 0.0706(19) Uani 1 1 d U
C18 C 0.0791(14) 0.0326(6) 0.4565(6) 0.126(3) Uani 1 1 d U
H18 H 0.1364 0.0536 0.4243 0.151 Uiso 1 1 calc R
C19 C 0.0603(13) -0.0477(5) 0.4573(5) 0.119(3) Uani 1 1 d U
H19 H 0.1057 -0.0782 0.4261 0.143 Uiso 1 1 calc R
C20 C 0.1345(10) 0.4258(6) 0.2368(4) 0.093(3) Uani 1 1 d .
H20 H 0.0487 0.3943 0.2364 0.111 Uiso 1 1 calc R
C21 C 0.3656(11) 0.4680(5) 0.2556(4) 0.088(2) Uani 1 1 d .
H21 H 0.4729 0.4720 0.2713 0.105 Uiso 1 1 calc R
C22 C 0.2730(14) 0.5216(6) 0.2182(5) 0.106(3) Uani 1 1 d .
H22 H 0.3039 0.5692 0.2024 0.127 Uiso 1 1 calc R
C23 C -0.0097(13) 0.5293(7) 0.1583(7) 0.148(4) Uani 1 1 d U
H23A H -0.0111 0.5849 0.1665 0.177 Uiso 1 1 calc R
H23B H -0.1031 0.5073 0.1698 0.177 Uiso 1 1 calc R
C24 C -0.0055(12) 0.5122(7) 0.0744(7) 0.134(4) Uani 1 1 d U
C25 C -0.0178(12) 0.5745(7) 0.0263(7) 0.137(4) Uani 1 1 d U
H25 H -0.0314 0.6245 0.0428 0.165 Uiso 1 1 calc R
C26 C -0.0094(13) 0.5610(7) -0.0473(7) 0.137(4) Uani 1 1 d U
H26 H -0.0140 0.6031 -0.0794 0.164 Uiso 1 1 calc R

loop_
_atom_site_aniso_label
_atom_site_aniso_U_11
_atom_site_aniso_U_22
_atom_site_aniso_U_33
_atom_site_aniso_U_23
_atom_site_aniso_U_13
_atom_site_aniso_U_12
Zn1 0.0423(4) 0.0717(5) 0.0306(3) 0.0001(4) 0.0057(2) -0.0017(4)
N1 0.083(4) 0.053(3) 0.063(3) 0.005(3) 0.034(3) -0.010(3)
N2 0.049(3) 0.065(4) 0.044(3) 0.002(2) 0.015(2) -0.005(3)
N3 0.100(6) 0.115(7) 0.110(6) 0.065(5) 0.024(5) 0.035(5)
N4 0.062(4) 0.072(4) 0.053(3) 0.013(3) 0.010(3) 0.008(3)
N5 0.041(3) 0.082(4) 0.041(3) 0.000(3) 0.003(2) -0.021(3)
O1 0.050(2) 0.088(3) 0.039(2) 0.004(2) -0.0025(18) -0.017(2)
O2 0.066(3) 0.080(3) 0.037(2) 0.011(2) 0.005(2) -0.008(2)
O3 0.038(2) 0.145(5) 0.043(2) 0.028(3) 0.0025(19) -0.015(3)
O4 0.041(2) 0.100(4) 0.035(2) 0.012(2) 0.0030(18) -0.006(2)
O5 0.050(3) 0.123(4) 0.089(3) 0.040(3) 0.003(2) -0.008(3)
O6 0.115(5) 0.300(11) 0.096(5) 0.074(6) 0.033(4) -0.035(6)
C1 0.051(4) 0.070(4) 0.034(3) -0.005(3) 0.002(3) -0.002(3)
C2 0.033(3) 0.091(5) 0.037(3) 0.004(3) 0.004(3) -0.007(3)
C3 0.037(3) 0.053(4) 0.038(3) -0.005(3) 0.006(2) -0.007(3)
C4 0.035(3) 0.061(4) 0.037(3) -0.003(3) 0.007(2) -0.006(3)
C5 0.036(3) 0.064(4) 0.033(3) 0.001(3) 0.007(2) 0.001(3)
C6 0.044(3) 0.065(4) 0.033(3) -0.001(3) 0.005(2) 0.001(3)
C7 0.037(3) 0.052(4) 0.040(3) -0.002(3) 0.008(2) -0.003(3)
C8 0.045(3) 0.059(4) 0.039(3) 0.005(3) 0.012(3) 0.000(3)
C9 0.047(4) 0.046(4) 0.062(4) -0.002(3) 0.016(3) -0.005(3)
C10 0.041(3) 0.042(3) 0.053(3) -0.007(3) 0.015(3) -0.006(3)
C11 0.055(4) 0.071(5) 0.072(4) 0.019(4) 0.008(3) -0.028(4)
C12 0.042(4) 0.071(5) 0.058(4) 0.015(3) 0.005(3) -0.011(3)
C13 0.066(4) 0.045(4) 0.052(4) 0.003(3) 0.018(3) 0.002(3)
C14 0.050(4) 0.098(6) 0.061(4) -0.002(4) 0.008(3) -0.015(4)
C15 0.063(5) 0.101(6) 0.075(5) -0.012(5) 0.016(4) -0.027(5)
C16 0.133(6) 0.056(4) 0.084(5) 0.005(4) 0.067(5) -0.011(4)
C17 0.093(5) 0.059(4) 0.076(4) -0.001(3) 0.054(4) -0.002(4)
C18 0.183(8) 0.084(6) 0.140(7) 0.002(6) 0.100(6) -0.021(6)
C19 0.185(8) 0.070(6) 0.135(7) -0.007(5) 0.107(6) -0.014(6)
C20 0.080(6) 0.106(7) 0.096(6) 0.039(5) 0.027(5) 0.023(5)
C21 0.098(6) 0.075(6) 0.087(6) 0.024(5) 0.011(5) -0.007(5)
C22 0.140(9) 0.094(7) 0.092(7) 0.027(6) 0.046(7) 0.015(7)
C23 0.123(7) 0.143(8) 0.164(9) 0.088(7) 0.001(7) 0.037(7)
C24 0.110(7) 0.127(8) 0.148(8) 0.088(7) -0.012(6) 0.019(6)
C25 0.124(7) 0.122(7) 0.147(8) 0.078(7) -0.011(7) 0.008(6)
C26 0.134(8) 0.115(8) 0.147(9) 0.098(7) -0.004(7) 0.006(7)

loop_
_atom_type_symbol
_atom_type_description
_atom_type_scat_dispersion_real
_atom_type_scat_dispersion_imag
_atom_type_scat_source
C C 0.0033 0.0016 'International Tables Vol C Tables 4.2.6.8 and 6.1.1.4'
H H 0.0000 0.0000 'International Tables Vol C Tables 4.2.6.8 and 6.1.1.4'
N N 0.0061 0.0033 'International Tables Vol C Tables 4.2.6.8 and 6.1.1.4'
O O 0.0106 0.0060 'International Tables Vol C Tables 4.2.6.8 and 6.1.1.4'
Zn Zn 0.2839 1.4301 'International Tables Vol C Tables 4.2.6.8 and 6.1.1.4'

loop_
_geom_angle_atom_site_label_1
_geom_angle_atom_site_label_2
_geom_angle_atom_site_label_3
_geom_angle
_geom_angle_site_symmetry_1
_geom_angle_site_symmetry_3
O1 Zn1 O4 109.95(17) . 4_565
O1 Zn1 N4 118.4(2) . .
O4 Zn1 N4 108.2(2) 4_565 .
O1 Zn1 N2 95.68(18) . .
O4 Zn1 N2 113.37(19) 4_565 .
N4 Zn1 N2 110.9(2) . .
C13 N1 C15 108.4(5) . .
C13 N1 C16 125.3(6) . .
C15 N1 C16 126.2(7) . .
C13 N2 C14 105.9(5) . .
C13 N2 Zn1 124.9(4) . .
C14 N2 Zn1 129.2(4) . .
C20 N3 C22 106.4(8) . .
C20 N3 C23 125.7(9) . .
C22 N3 C23 126.9(9) . .
C20 N4 C21 104.8(7) . .
C20 N4 Zn1 124.8(6) . .
C21 N4 Zn1 129.6(5) . .
C7 N5 C9 119.7(5) . .
C7 N5 H5 120.1 . .
C9 N5 H5 120.1 . .
C1 O1 Zn1 115.7(4) . .
C2 O4 Zn1 112.7(4) . 4_666
H5C O5 H5D 108.3 . .
H6C O6 H6D 107.7 . .
O2 C1 O1 123.2(5) . .
O2 C1 C3 120.5(6) . .
O1 C1 C3 116.3(5) . .
O3 C2 O4 121.6(5) . .
O3 C2 C5 120.8(5) . .
O4 C2 C5 117.6(5) . .
C4 C3 C8 120.6(5) . .
C4 C3 C1 120.4(5) . .
C8 C3 C1 119.0(5) . .
C3 C4 C5 119.0(5) . .
C3 C4 H4 120.5 . .
C5 C4 H4 120.5 . .
C6 C5 C4 120.2(5) . .
C6 C5 C2 120.5(5) . .
C4 C5 C2 119.4(5) . .
C5 C6 C7 121.8(5) . .
C5 C6 H6 119.1 . .
C7 C6 H6 119.1 . .
C6 C7 C8 118.3(5) . .
C6 C7 N5 119.1(5) . .
C8 C7 N5 122.6(5) . .
C7 C8 C3 120.2(5) . .
C7 C8 H8 119.9 . .
C3 C8 H8 119.9 . .
N5 C9 C10 114.2(5) . .
N5 C9 H9A 108.7 . .
C10 C9 H9A 108.7 . .
N5 C9 H9B 108.7 . .
C10 C9 H9B 108.7 . .
H9A C9 H9B 107.6 . .
C12 C10 C11 117.4(5) 3_866 .
C12 C10 C9 119.0(5) 3_866 .
C11 C10 C9 123.5(5) . .
C10 C11 C12 120.9(6) . .
C10 C11 H11 119.5 . .
C12 C11 H11 119.5 . .
C10 C12 C11 121.6(6) 3_866 .
C10 C12 H12 119.2 3_866 .
C11 C12 H12 119.2 . .
N2 C13 N1 110.4(6) . .
N2 C13 H13 124.8 . .
N1 C13 H13 124.8 . .
C15 C14 N2 108.9(6) . .
C15 C14 H14 125.5 . .
N2 C14 H14 125.5 . .
N1 C15 C14 106.4(6) . .
N1 C15 H15 126.8 . .
C14 C15 H15 126.8 . .
N1 C16 C17 112.9(6) . .
N1 C16 H16A 109.0 . .
C17 C16 H16A 109.0 . .
N1 C16 H16B 109.0 . .
C17 C16 H16B 109.0 . .
H16A C16 H16B 107.8 . .
C19 C17 C18 115.1(8) 3_556 .
C19 C17 C16 120.5(7) 3_556 .
C18 C17 C16 124.4(7) . .
C17 C18 C19 123.3(8) . .
C17 C18 H18 118.4 . .
C19 C18 H18 118.4 . .
C17 C19 C18 121.7(8) 3_556 .
C17 C19 H19 119.2 3_556 .
C18 C19 H19 119.2 . .
N3 C20 N4 111.9(8) . .
N3 C20 H20 124.0 . .
N4 C20 H20 124.0 . .
C22 C21 N4 108.8(9) . .
C22 C21 H21 125.6 . .
N4 C21 H21 125.6 . .
C21 C22 N3 108.1(9) . .
C21 C22 H22 125.9 . .
N3 C22 H22 125.9 . .
N3 C23 C24 109.3(9) . .
N3 C23 H23A 109.8 . .
C24 C23 H23A 109.8 . .
N3 C23 H23B 109.8 . .
C24 C23 H23B 109.8 . .
H23A C23 H23B 108.3 . .
C26 C24 C25 118.9(13) 3_565 .
C26 C24 C23 123.4(10) 3_565 .
C25 C24 C23 117.7(13) . .
C24 C25 C26 118.7(12) . .
C24 C25 H25 120.7 . .
C26 C25 H25 120.7 . .
C24 C26 C25 122.4(10) 3_565 .
C24 C26 H26 118.8 3_565 .
C25 C26 H26 118.8 . .

loop_
_geom_bond_atom_site_label_1
_geom_bond_atom_site_label_2
_geom_bond_distance
_geom_bond_site_symmetry_2
Zn1 O1 1.947(4) .
Zn1 O4 1.958(4) 4_565
Zn1 N4 2.007(6) .
Zn1 N2 2.013(5) .
N1 C13 1.326(8) .
N1 C15 1.339(8) .
N1 C16 1.465(8) .
N2 C13 1.310(7) .
N2 C14 1.367(8) .
N3 C20 1.312(10) .
N3 C22 1.340(12) .
N3 C23 1.458(11) .
N4 C20 1.316(9) .
N4 C21 1.362(9) .
N5 C7 1.405(7) .
N5 C9 1.425(7) .
N5 H5 0.8600 .
O1 C1 1.270(7) .
O2 C1 1.236(7) .
O3 C2 1.234(6) .
O4 C2 1.277(6) .
O4 Zn1 1.958(4) 4_666
O5 H5C 0.8500 .
O5 H5D 0.8500 .
O6 H6C 0.8500 .
O6 H6D 0.8500 .
C1 C3 1.503(7) .
C2 C5 1.496(8) .
C3 C4 1.378(7) .
C3 C8 1.394(7) .
C4 C5 1.391(7) .
C4 H4 0.9300 .
C5 C6 1.370(8) .
C6 C7 1.379(7) .
C6 H6 0.9300 .
C7 C8 1.391(7) .
C8 H8 0.9300 .
C9 C10 1.506(8) .
C9 H9A 0.9700 .
C9 H9B 0.9700 .
C10 C12 1.353(8) 3_866
C10 C11 1.381(8) .
C11 C12 1.383(8) .
C11 H11 0.9300 .
C12 C10 1.353(8) 3_866
C12 H12 0.9300 .
C13 H13 0.9300 .
C14 C15 1.344(9) .
C14 H14 0.9300 .
C15 H15 0.9300 .
C16 C17 1.492(10) .
C16 H16A 0.9700 .
C16 H16B 0.9700 .
C17 C19 1.294(10) 3_556
C17 C18 1.334(11) .
C18 C19 1.392(12) .
C18 H18 0.9300 .
C19 C17 1.294(10) 3_556
C19 H19 0.9300 .
C20 H20 0.9300 .
C21 C22 1.323(11) .
C21 H21 0.9300 .
C22 H22 0.9300 .
C23 C24 1.576(17) .
C23 H23A 0.9700 .
C23 H23B 0.9700 .
C24 C26 1.372(17) 3_565
C24 C25 1.378(12) .
C25 C26 1.389(16) .
C25 H25 0.9300 .
C26 C24 1.372(17) 3_565
C26 H26 0.9300 .

loop_
_geom_torsion_atom_site_label_1
_geom_torsion_atom_site_label_2
_geom_torsion_atom_site_label_3
_geom_torsion_atom_site_label_4
_geom_torsion
_geom_torsion_site_symmetry_1
_geom_torsion_site_symmetry_4
O1 Zn1 N2 C13 7.7(5) . .
O4 Zn1 N2 C13 122.3(5) 4_565 .
N4 Zn1 N2 C13 -115.7(5) . .
O1 Zn1 N2 C14 -175.1(6) . .
O4 Zn1 N2 C14 -60.4(6) 4_565 .
N4 Zn1 N2 C14 61.6(6) . .
O1 Zn1 N4 C20 -143.1(6) . .
O4 Zn1 N4 C20 91.0(6) 4_565 .
N2 Zn1 N4 C20 -34.0(6) . .
O1 Zn1 N4 C21 49.3(7) . .
O4 Zn1 N4 C21 -76.6(6) 4_565 .
N2 Zn1 N4 C21 158.4(6) . .
O4 Zn1 O1 C1 74.0(5) 4_565 .
N4 Zn1 O1 C1 -51.1(5) . .
N2 Zn1 O1 C1 -168.6(5) . .
Zn1 O1 C1 O2 -7.3(8) . .
Zn1 O1 C1 C3 173.2(4) . .
Zn1 O4 C2 O3 6.1(9) 4_666 .
Zn1 O4 C2 C5 -172.7(4) 4_666 .
O2 C1 C3 C4 173.3(6) . .
O1 C1 C3 C4 -7.2(9) . .
O2 C1 C3 C8 -6.8(9) . .
O1 C1 C3 C8 172.7(6) . .
C8 C3 C4 C5 1.0(9) . .
C1 C3 C4 C5 -179.1(6) . .
C3 C4 C5 C6 -0.1(9) . .
C3 C4 C5 C2 180.0(6) . .
O3 C2 C5 C6 171.2(6) . .
O4 C2 C5 C6 -10.0(9) . .
O3 C2 C5 C4 -8.9(10) . .
O4 C2 C5 C4 169.9(6) . .
C4 C5 C6 C7 -0.2(9) . .
C2 C5 C6 C7 179.6(6) . .
C5 C6 C7 C8 -0.3(9) . .
C5 C6 C7 N5 -178.6(6) . .
C9 N5 C7 C6 179.1(5) . .
C9 N5 C7 C8 1.0(9) . .
C6 C7 C8 C3 1.2(9) . .
N5 C7 C8 C3 179.4(5) . .
C4 C3 C8 C7 -1.6(9) . .
C1 C3 C8 C7 178.5(5) . .
C7 N5 C9 C10 178.3(5) . .
N5 C9 C10 C12 -164.7(6) . 3_866
N5 C9 C10 C11 17.1(9) . .
C12 C10 C11 C12 -0.9(11) 3_866 .
C9 C10 C11 C12 177.4(6) . .
C10 C11 C12 C10 0.9(12) . 3_866
C14 N2 C13 N1 -0.5(7) . .
Zn1 N2 C13 N1 177.3(4) . .
C15 N1 C13 N2 0.7(8) . .
C16 N1 C13 N2 178.3(6) . .
C13 N2 C14 C15 0.1(8) . .
Zn1 N2 C14 C15 -177.6(5) . .
C13 N1 C15 C14 -0.6(9) . .
C16 N1 C15 C14 -178.2(7) . .
N2 C14 C15 N1 0.3(9) . .
C13 N1 C16 C17 -110.2(8) . .
C15 N1 C16 C17 67.0(10) . .
N1 C16 C17 C19 -153.1(9) . 3_556
N1 C16 C17 C18 26.2(13) . .
C19 C17 C18 C19 -0.4(19) 3_556 .
C16 C17 C18 C19 -179.7(10) . .
C17 C18 C19 C17 0(2) . 3_556
C22 N3 C20 N4 0.5(11) . .
C23 N3 C20 N4 169.5(9) . .
C21 N4 C20 N3 0.0(10) . .
Zn1 N4 C20 N3 -170.1(6) . .
C20 N4 C21 C22 -0.5(9) . .
Zn1 N4 C21 C22 168.9(6) . .
N4 C21 C22 N3 0.9(11) . .
C20 N3 C22 C21 -0.8(11) . .
C23 N3 C22 C21 -169.7(10) . .
C20 N3 C23 C24 -92.7(12) . .
C22 N3 C23 C24 74.0(14) . .
N3 C23 C24 C26 54.2(15) . 3_565
N3 C23 C24 C25 -126.0(10) . .
C26 C24 C25 C26 -2.2(19) 3_565 .
C23 C24 C25 C26 178.0(10) . .
C24 C25 C26 C24 2.2(19) . 3_565
